data_4133015
loop_
_publ_author_name
'Faizova, Radmila'
'Scopelliti, Rosario'
'Chauvin, Anne-Sophie'
'Mazzanti, Marinella'

_publ_section_title
;
 Synthesis and Characterization of a Water Stable Uranyl(V) Complex.
;
_journal_issue 42
_journal_name_full 'Journal of the American Chemical Society'
_journal_page_first 13554
_journal_page_last 13557
_journal_paper_doi 10.1021/jacs.8b07885
_journal_volume 140
_journal_year 2018
_chemical_formula_sum 'C34 H51 K N5 O12 U'
_chemical_formula_weight 998.92
_space_group_crystal_system monoclinic
_space_group_IT_number 14
_space_group_name_Hall '-P 2ybc'
_space_group_name_H-M_alt 'P 1 21/c 1'
_atom_sites_solution_hydrogens geom
_atom_sites_solution_primary dual
_atom_sites_solution_secondary difmap
_audit_creation_method SHELXL-2018/3
_audit_update_record
;
2018-05-23 # Formatted by publCIF

;
_cell_angle_alpha 90
_cell_angle_beta 107.908(2)
_cell_angle_gamma 90
_cell_formula_units_Z 4
_cell_length_a 12.6577(3)
_cell_length_b 23.5758(4)
_cell_length_c 15.4346(3)
_cell_measurement_reflns_used 20546
_cell_measurement_temperature 140.00(10)
_cell_measurement_theta_max 32.0020
_cell_measurement_theta_min 2.9060
_cell_volume 4382.77(16)
_computing_cell_refinement 'CrysAlisPro 1.171.38.46 (Rigaku OD, 2015)'
_computing_data_collection 'CrysAlisPro 1.171.38.46 (Rigaku OD, 2015)'
_computing_data_reduction 'CrysAlisPro 1.171.38.46 (Rigaku OD, 2015)'
_computing_molecular_graphics 'Mercury 3.10.1 (CCDC, 2018)'
_computing_publication_material 'CIFTab (Sheldrick, 2015)'
_computing_structure_refinement 'SHELXL-2018/3 (Sheldrick, 2018)'
_computing_structure_solution 'SHELXT (Sheldrick, 2015)'
_diffrn_ambient_environment N~2~
_diffrn_ambient_temperature 140.00(10)
_diffrn_detector 'CCD plate'
_diffrn_detector_area_resol_mean 5.2817
_diffrn_detector_type AtlasS2
_diffrn_measured_fraction_theta_full 0.999
_diffrn_measured_fraction_theta_max 0.924
_diffrn_measurement_details
;
List of Runs (angles in degrees, time in seconds):

  # Type    Start    End  Width  t~exp~   \w     \q     \k     \f   Frames
--------------------------------------------------------------------------
  1  \w     -8.00  93.00   1.00   12.80    --   19.91  57.00 -30.00  101
  2  \w     -8.00  57.00   1.00   12.80    --   19.91  77.00  60.00   65
  3  \w    -52.00  49.00   1.00   12.80    --   19.91 -19.00 150.00  101
  4  \w    -23.00  11.00   1.00   12.80    --  -20.22 -77.00  90.00   34
  5  \w    -95.00 -66.00   1.00   12.80    --  -20.22 -77.00  90.00   29
  6  \w     34.00  95.00   1.00   12.80    --   19.91-178.00-150.00   61
  7  \w   -100.00 -72.00   1.00   12.80    --  -20.22 178.00  90.00   28
;
_diffrn_measurement_device 'four-circle diffractometer'
_diffrn_measurement_device_type 'SuperNova, Dual, Cu at zero, AtlasS2'
_diffrn_measurement_method '\w scans'
_diffrn_radiation_monochromator mirror
_diffrn_radiation_probe x-ray
_diffrn_radiation_type 'Mo K\a'
_diffrn_radiation_wavelength 0.71073
_diffrn_reflns_av_R_equivalents 0.0357
_diffrn_reflns_av_unetI/netI 0.0434
_diffrn_reflns_Laue_measured_fraction_full 0.999
_diffrn_reflns_Laue_measured_fraction_max 0.924
_diffrn_reflns_limit_h_max 18
_diffrn_reflns_limit_h_min -16
_diffrn_reflns_limit_k_max 31
_diffrn_reflns_limit_k_min -35
_diffrn_reflns_limit_l_max 23
_diffrn_reflns_limit_l_min -22
_diffrn_reflns_number 54935
_diffrn_reflns_point_group_measured_fraction_full 0.999
_diffrn_reflns_point_group_measured_fraction_max 0.924
_diffrn_reflns_theta_full 25.242
_diffrn_reflns_theta_max 32.948
_diffrn_reflns_theta_min 2.640
_diffrn_source 'micro-focus sealed X-ray tube'
_diffrn_source_type 'SuperNova (Mo) X-ray Source'
_exptl_absorpt_coefficient_mu 3.857
_exptl_absorpt_correction_T_max 0.837
_exptl_absorpt_correction_T_min 0.512
_exptl_absorpt_correction_type gaussian
_exptl_absorpt_process_details
;
CrysAlisPro 1.171.38.46 (Rigaku Oxford Diffraction, 2015)
Numerical absorption correction based on gaussian integration over
a multifaceted crystal model.
Empirical absorption correction using spherical harmonics,
 implemented in SCALE3 ABSPACK scaling algorithm.
;
_exptl_crystal_colour 'clear pale blue'
_exptl_crystal_density_diffrn 1.514
_exptl_crystal_description prism
_exptl_crystal_F_000 1988
_exptl_crystal_size_max 0.325
_exptl_crystal_size_mid 0.150
_exptl_crystal_size_min 0.129
_refine_diff_density_max 1.808
_refine_diff_density_min -1.361
_refine_diff_density_rms 0.116
_refine_ls_extinction_method none
_refine_ls_goodness_of_fit_ref 1.018
_refine_ls_hydrogen_treatment constr
_refine_ls_matrix_type full
_refine_ls_number_parameters 479
_refine_ls_number_reflns 15207
_refine_ls_number_restraints 0
_refine_ls_restrained_S_all 1.018
_refine_ls_R_factor_all 0.0501
_refine_ls_R_factor_gt 0.0319
_refine_ls_shift/su_max 0.003
_refine_ls_shift/su_mean 0.000
_refine_ls_structure_factor_coef Fsqd
_refine_ls_weighting_details 'w=1/[\s^2^(Fo^2^)+(0.0237P)^2^+4.1066P] where P=(Fo^2^+2Fc^2^)/3'
_refine_ls_weighting_scheme calc
_refine_ls_wR_factor_gt 0.0594
_refine_ls_wR_factor_ref 0.0643
_reflns_Friedel_coverage 0.000
_reflns_number_gt 11915
_reflns_number_total 15207
_reflns_threshold_expression 'I > 2\s(I)'
_cod_data_source_file ja8b07885_si_005.cif
_cod_data_source_block rf291
_cod_original_cell_volume 4382.75(16)
_cod_original_sg_symbol_H-M 'P 21/c'
_cod_database_code 4133015
_shelx_shelxl_version_number 2018/3
_shelx_space_group_comment
;
The symmetry employed for this shelxl refinement is uniquely defined
by the following loop, which should always be used as a source of
symmetry information in preference to the above space-group names.
They are only intended as comments.
;
_shelx_estimated_absorpt_t_min 0.367
_shelx_estimated_absorpt_t_max 0.636
_publcif_funding_html
;
;

loop_
_space_group_symop_operation_xyz
'x, y, z'
'-x, y+1/2, -z+1/2'
'-x, -y, -z'
'x, -y-1/2, z-1/2'

loop_
_atom_site_label
_atom_site_type_symbol
_atom_site_fract_x
_atom_site_fract_y
_atom_site_fract_z
_atom_site_U_iso_or_equiv
_atom_site_adp_type
_atom_site_occupancy
_atom_site_site_symmetry_order
_atom_site_calc_flag
_atom_site_refinement_flags_posn
_atom_site_refinement_flags_adp
U1 U 0.67607(2) 0.27286(2) 0.20487(2) 0.01556(3) Uani 1 1 d . .
O1 O 0.70573(17) 0.34132(7) 0.26575(12) 0.0245(4) Uani 1 1 d . .
O2 O 0.64815(16) 0.20238(8) 0.15193(12) 0.0231(4) Uani 1 1 d . .
O3 O 0.83935(15) 0.27737(7) 0.15066(11) 0.0205(4) Uani 1 1 d . .
O4 O 0.99885(18) 0.23793(8) 0.14599(13) 0.0297(5) Uani 1 1 d . .
O5 O 0.52053(16) 0.31053(9) 0.08066(12) 0.0273(4) Uani 1 1 d . .
O6 O 0.33831(17) 0.31333(10) 0.00570(13) 0.0340(5) Uani 1 1 d . .
N1 N 0.86041(18) 0.23458(8) 0.31239(13) 0.0168(4) Uani 1 1 d . .
N2 N 0.66775(18) 0.22611(8) 0.36207(13) 0.0169(4) Uani 1 1 d . .
N3 N 0.48495(18) 0.27211(9) 0.23123(14) 0.0188(4) Uani 1 1 d . .
C1 C 0.9269(2) 0.24774(11) 0.18256(16) 0.0192(5) Uani 1 1 d . .
C2 C 0.9435(2) 0.22397(10) 0.27797(15) 0.0167(4) Uani 1 1 d . .
C3 C 1.0399(2) 0.19684(10) 0.32835(17) 0.0214(5) Uani 1 1 d . .
H3 H 1.096711 0.188269 0.302039 0.026 Uiso 1 1 calc R U
C4 C 1.0519(2) 0.18234(11) 0.41863(17) 0.0259(6) Uani 1 1 d . .
H4 H 1.117392 0.164012 0.454904 0.031 Uiso 1 1 calc R U
C5 C 0.9670(2) 0.19503(11) 0.45452(17) 0.0257(6) Uani 1 1 d . .
H5 H 0.974274 0.186227 0.516146 0.031 Uiso 1 1 calc R U
C6 C 0.8709(2) 0.22087(10) 0.39921(15) 0.0191(5) Uani 1 1 d . .
C7 C 0.7761(2) 0.23875(11) 0.43175(16) 0.0217(5) Uani 1 1 d . .
H7A H 0.780359 0.218491 0.488920 0.026 Uiso 1 1 calc R U
H7B H 0.781385 0.279942 0.444827 0.026 Uiso 1 1 calc R U
C8 C 0.5764(2) 0.25206(11) 0.38947(17) 0.0218(5) Uani 1 1 d . .
H8A H 0.598746 0.290581 0.413764 0.026 Uiso 1 1 calc R U
H8B H 0.562611 0.229103 0.438600 0.026 Uiso 1 1 calc R U
C9 C 0.4712(2) 0.25580(11) 0.31055(17) 0.0216(5) Uani 1 1 d . .
C10 C 0.3666(3) 0.24806(13) 0.3200(2) 0.0286(6) Uani 1 1 d . .
H10 H 0.358484 0.236172 0.376439 0.034 Uiso 1 1 calc R U
C11 C 0.2739(3) 0.25814(13) 0.2449(2) 0.0309(6) Uani 1 1 d . .
H11 H 0.201294 0.252916 0.249337 0.037 Uiso 1 1 calc R U
C12 C 0.2883(2) 0.27584(11) 0.16359(19) 0.0246(5) Uani 1 1 d . .
H12 H 0.225946 0.283392 0.111960 0.030 Uiso 1 1 calc R U
C13 C 0.3950(2) 0.28231(10) 0.15903(17) 0.0194(5) Uani 1 1 d . .
C14 C 0.4184(2) 0.30345(11) 0.07337(17) 0.0232(5) Uani 1 1 d . .
C15 C 0.6504(2) 0.16364(11) 0.34920(17) 0.0237(5) Uani 1 1 d . .
H15A H 0.705129 0.148816 0.320858 0.028 Uiso 1 1 calc R U
H15B H 0.575605 0.157203 0.305595 0.028 Uiso 1 1 calc R U
C16 C 0.6601(3) 0.12904(13) 0.4347(2) 0.0377(8) Uani 1 1 d . .
H16A H 0.644961 0.089042 0.418258 0.057 Uiso 1 1 calc R U
H16B H 0.606298 0.142998 0.463716 0.057 Uiso 1 1 calc R U
H16C H 0.735362 0.132817 0.477152 0.057 Uiso 1 1 calc R U
K1 K 0.23996(5) 0.45042(2) 0.40335(4) 0.02240(11) Uani 1 1 d . .
O7 O 0.09652(17) 0.38232(8) 0.46420(13) 0.0272(4) Uani 1 1 d . .
O8 O 0.08070(18) 0.38792(9) 0.27329(13) 0.0315(5) Uani 1 1 d . .
O9 O 0.22171(16) 0.53876(8) 0.52081(13) 0.0255(4) Uani 1 1 d . .
O10 O 0.14067(18) 0.55323(8) 0.32893(13) 0.0303(4) Uani 1 1 d . .
O11 O 0.44307(17) 0.40639(9) 0.50547(16) 0.0376(5) Uani 1 1 d . .
O12 O 0.42010(19) 0.44472(9) 0.32482(16) 0.0379(5) Uani 1 1 d . .
N4 N 0.2860(2) 0.42592(10) 0.60522(16) 0.0301(5) Uani 1 1 d . .
N5 N 0.1974(2) 0.47398(12) 0.20096(17) 0.0377(6) Uani 1 1 d . .
C17 C 0.1922(3) 0.39533(13) 0.6215(2) 0.0360(7) Uani 1 1 d . .
H17A H 0.134674 0.422996 0.624573 0.043 Uiso 1 1 calc R U
H17B H 0.218488 0.375584 0.680848 0.043 Uiso 1 1 calc R U
C18 C 0.1416(3) 0.35261(12) 0.5477(2) 0.0348(7) Uani 1 1 d . .
H18A H 0.199022 0.325488 0.542306 0.042 Uiso 1 1 calc R U
H18B H 0.082450 0.331046 0.562682 0.042 Uiso 1 1 calc R U
C19 C 0.0316(3) 0.34566(12) 0.3953(2) 0.0335(7) Uani 1 1 d . .
H19A H -0.031986 0.331009 0.413191 0.040 Uiso 1 1 calc R U
H19B H 0.077167 0.312937 0.388011 0.040 Uiso 1 1 calc R U
C20 C -0.0100(3) 0.37704(13) 0.3073(2) 0.0324(7) Uani 1 1 d . .
H20A H -0.066997 0.354150 0.262685 0.039 Uiso 1 1 calc R U
H20B H -0.044344 0.413274 0.316804 0.039 Uiso 1 1 calc R U
C21 C 0.0414(3) 0.40651(16) 0.1809(2) 0.0470(9) Uani 1 1 d . .
H21A H -0.011033 0.438462 0.175477 0.056 Uiso 1 1 calc R U
H21B H 0.001329 0.375180 0.141706 0.056 Uiso 1 1 calc R U
C22 C 0.1371(4) 0.42510(16) 0.1502(2) 0.0494(10) Uani 1 1 d . .
H22A H 0.189415 0.392985 0.156920 0.059 Uiso 1 1 calc R U
H22B H 0.109258 0.434995 0.084737 0.059 Uiso 1 1 calc R U
C23 C 0.3035(3) 0.48112(13) 0.65264(19) 0.0348(7) Uani 1 1 d . .
H23A H 0.377139 0.495999 0.654102 0.042 Uiso 1 1 calc R U
H23B H 0.304600 0.475090 0.716395 0.042 Uiso 1 1 calc R U
C24 C 0.2169(3) 0.52500(13) 0.60991(19) 0.0315(6) Uani 1 1 d . .
H24A H 0.142290 0.510178 0.605672 0.038 Uiso 1 1 calc R U
H24B H 0.230103 0.559555 0.648210 0.038 Uiso 1 1 calc R U
C25 C 0.1376(3) 0.57847(13) 0.4786(2) 0.0353(7) Uani 1 1 d . .
H25A H 0.141007 0.610856 0.520218 0.042 Uiso 1 1 calc R U
H25B H 0.063854 0.560339 0.466020 0.042 Uiso 1 1 calc R U
C26 C 0.1521(3) 0.59951(12) 0.3912(2) 0.0344(7) Uani 1 1 d . .
H26A H 0.095637 0.628826 0.364166 0.041 Uiso 1 1 calc R U
H26B H 0.226497 0.616895 0.403462 0.041 Uiso 1 1 calc R U
C27 C 0.1653(3) 0.57123(13) 0.2490(2) 0.0390(8) Uani 1 1 d . .
H27A H 0.245832 0.578607 0.263547 0.047 Uiso 1 1 calc R U
H27B H 0.124956 0.606826 0.225823 0.047 Uiso 1 1 calc R U
C28 C 0.1306(3) 0.52561(15) 0.1775(2) 0.0462(9) Uani 1 1 d . .
H28A H 0.051812 0.515929 0.168279 0.055 Uiso 1 1 calc R U
H28B H 0.136420 0.540633 0.119258 0.055 Uiso 1 1 calc R U
C29 C 0.3865(3) 0.39133(14) 0.6372(2) 0.0404(8) Uani 1 1 d . .
H29A H 0.367387 0.351554 0.618272 0.048 Uiso 1 1 calc R U
H29B H 0.412832 0.392192 0.704595 0.048 Uiso 1 1 calc R U
C30 C 0.4793(3) 0.40988(14) 0.6028(2) 0.0433(9) Uani 1 1 d . .
H30A H 0.500843 0.449363 0.622208 0.052 Uiso 1 1 calc R U
H30B H 0.544802 0.385176 0.628216 0.052 Uiso 1 1 calc R U
C31 C 0.5328(3) 0.41179(15) 0.4701(3) 0.0453(9) Uani 1 1 d . .
H31A H 0.591742 0.384358 0.500590 0.054 Uiso 1 1 calc R U
H31B H 0.564331 0.450485 0.482215 0.054 Uiso 1 1 calc R U
C32 C 0.4952(3) 0.40107(14) 0.3710(3) 0.0458(9) Uani 1 1 d . .
H32A H 0.560159 0.400090 0.348025 0.055 Uiso 1 1 calc R U
H32B H 0.457694 0.363761 0.358492 0.055 Uiso 1 1 calc R U
C33 C 0.3906(3) 0.43786(17) 0.2293(3) 0.0532(10) Uani 1 1 d . .
H33A H 0.360594 0.399260 0.212298 0.064 Uiso 1 1 calc R U
H33B H 0.457155 0.442514 0.209100 0.064 Uiso 1 1 calc R U
C34 C 0.3045(4) 0.48137(17) 0.1833(3) 0.0513(10) Uani 1 1 d . .
H34A H 0.333878 0.519594 0.204139 0.062 Uiso 1 1 calc R U
H34B H 0.291846 0.479491 0.116753 0.062 Uiso 1 1 calc R U

loop_
_atom_site_aniso_label
_atom_site_aniso_U_11
_atom_site_aniso_U_22
_atom_site_aniso_U_33
_atom_site_aniso_U_23
_atom_site_aniso_U_13
_atom_site_aniso_U_12
U1 0.01671(4) 0.01672(4) 0.01349(4) 0.00017(3) 0.00501(3) -0.00152(4)
O1 0.0307(11) 0.0170(9) 0.0264(9) -0.0038(7) 0.0095(8) -0.0022(7)
O2 0.0242(11) 0.0224(9) 0.0227(9) -0.0046(7) 0.0072(8) -0.0027(7)
O3 0.0206(9) 0.0258(10) 0.0162(8) 0.0015(7) 0.0073(7) -0.0007(7)
O4 0.0293(12) 0.0360(12) 0.0300(10) 0.0035(8) 0.0184(9) 0.0045(9)
O5 0.0227(11) 0.0373(12) 0.0217(9) 0.0085(8) 0.0064(8) 0.0046(8)
O6 0.0244(11) 0.0501(14) 0.0237(10) 0.0051(9) 0.0017(8) 0.0057(10)
N1 0.0197(10) 0.0166(10) 0.0128(9) -0.0011(7) 0.0031(7) -0.0020(8)
N2 0.0216(11) 0.0146(9) 0.0148(9) -0.0022(7) 0.0060(8) -0.0016(8)
N3 0.0200(11) 0.0179(10) 0.0203(10) -0.0005(8) 0.0089(8) -0.0007(8)
C1 0.0193(13) 0.0181(12) 0.0202(11) -0.0028(9) 0.0059(10) -0.0054(9)
C2 0.0182(12) 0.0132(11) 0.0179(10) -0.0037(8) 0.0041(9) -0.0046(9)
C3 0.0200(14) 0.0172(12) 0.0261(12) -0.0010(9) 0.0057(10) -0.0008(9)
C4 0.0267(15) 0.0214(13) 0.0249(13) 0.0017(10) 0.0010(11) 0.0016(11)
C5 0.0314(16) 0.0242(14) 0.0180(12) 0.0031(9) 0.0026(11) 0.0010(11)
C6 0.0238(13) 0.0176(12) 0.0142(10) -0.0015(8) 0.0032(9) -0.0044(9)
C7 0.0276(15) 0.0225(13) 0.0148(11) -0.0011(8) 0.0063(10) -0.0007(10)
C8 0.0277(15) 0.0209(12) 0.0186(12) -0.0010(9) 0.0097(10) 0.0014(10)
C9 0.0285(15) 0.0159(12) 0.0236(12) 0.0000(9) 0.0130(11) -0.0004(10)
C10 0.0291(16) 0.0296(15) 0.0315(14) 0.0036(11) 0.0159(12) -0.0030(12)
C11 0.0205(15) 0.0322(16) 0.0443(17) 0.0040(12) 0.0164(13) -0.0039(11)
C12 0.0175(13) 0.0229(13) 0.0320(14) -0.0008(10) 0.0056(10) -0.0019(10)
C13 0.0212(13) 0.0154(12) 0.0215(12) -0.0017(8) 0.0062(10) 0.0007(9)
C14 0.0229(14) 0.0246(14) 0.0214(12) -0.0015(9) 0.0058(10) 0.0018(10)
C15 0.0320(16) 0.0181(12) 0.0269(13) -0.0014(9) 0.0176(11) -0.0028(10)
C16 0.058(2) 0.0231(15) 0.0393(17) 0.0070(12) 0.0253(16) 0.0004(14)
K1 0.0196(3) 0.0161(3) 0.0314(3) -0.0003(2) 0.0076(2) -0.0001(2)
O7 0.0312(12) 0.0198(10) 0.0309(10) -0.0040(7) 0.0099(9) -0.0105(8)
O8 0.0306(12) 0.0320(11) 0.0325(11) -0.0085(8) 0.0107(9) -0.0044(9)
O9 0.0247(11) 0.0211(10) 0.0319(10) 0.0004(7) 0.0102(8) 0.0059(8)
O10 0.0350(12) 0.0196(10) 0.0368(11) 0.0069(8) 0.0117(9) 0.0019(8)
O11 0.0182(11) 0.0275(11) 0.0630(15) 0.0038(10) 0.0063(10) 0.0032(8)
O12 0.0319(13) 0.0277(11) 0.0607(14) -0.0101(10) 0.0239(11) -0.0001(9)
N4 0.0312(14) 0.0220(12) 0.0317(12) 0.0056(9) 0.0018(10) -0.0007(10)
N5 0.0478(19) 0.0342(15) 0.0363(14) -0.0004(11) 0.0207(13) -0.0020(12)
C17 0.044(2) 0.0324(17) 0.0304(15) 0.0075(12) 0.0101(14) -0.0061(14)
C18 0.0401(19) 0.0221(15) 0.0429(17) 0.0077(12) 0.0136(14) -0.0079(12)
C19 0.0365(18) 0.0218(14) 0.0450(17) -0.0101(12) 0.0168(14) -0.0136(12)
C20 0.0270(16) 0.0309(16) 0.0394(16) -0.0147(12) 0.0102(13) -0.0103(12)
C21 0.054(2) 0.050(2) 0.0309(17) -0.0090(14) 0.0045(16) -0.0147(18)
C22 0.066(3) 0.053(2) 0.0339(17) -0.0128(15) 0.0223(18) -0.0146(19)
C23 0.0405(19) 0.0320(16) 0.0245(14) -0.0009(11) -0.0011(13) -0.0057(13)
C24 0.0354(18) 0.0302(16) 0.0303(14) -0.0061(11) 0.0123(13) -0.0008(12)
C25 0.0346(18) 0.0264(15) 0.0460(18) 0.0021(12) 0.0140(14) 0.0130(13)
C26 0.0355(18) 0.0176(14) 0.0477(18) 0.0061(12) 0.0094(14) 0.0079(12)
C27 0.048(2) 0.0270(16) 0.0421(18) 0.0161(13) 0.0140(15) 0.0043(14)
C28 0.056(2) 0.048(2) 0.0328(17) 0.0091(14) 0.0107(16) 0.0002(17)
C29 0.0362(19) 0.0301(17) 0.0436(18) 0.0141(13) -0.0041(14) 0.0047(13)
C30 0.0248(17) 0.0314(17) 0.059(2) 0.0034(15) -0.0087(15) 0.0068(13)
C31 0.0199(17) 0.0331(18) 0.082(3) -0.0053(17) 0.0145(17) 0.0029(13)
C32 0.0291(19) 0.0276(17) 0.087(3) -0.0089(16) 0.0270(18) 0.0042(13)
C33 0.056(3) 0.052(2) 0.069(3) -0.0095(19) 0.045(2) -0.0017(19)
C34 0.065(3) 0.054(2) 0.047(2) -0.0016(16) 0.035(2) -0.010(2)

loop_
_atom_type_symbol
_atom_type_description
_atom_type_scat_dispersion_real
_atom_type_scat_dispersion_imag
_atom_type_scat_source
C C 0.0033 0.0016 'International Tables Vol C Tables 4.2.6.8 and 6.1.1.4'
H H 0.0000 0.0000 'International Tables Vol C Tables 4.2.6.8 and 6.1.1.4'
K K 0.2009 0.2494 'International Tables Vol C Tables 4.2.6.8 and 6.1.1.4'
N N 0.0061 0.0033 'International Tables Vol C Tables 4.2.6.8 and 6.1.1.4'
O O 0.0106 0.0060 'International Tables Vol C Tables 4.2.6.8 and 6.1.1.4'
U U -9.6767 9.6646 'International Tables Vol C Tables 4.2.6.8 and 6.1.1.4'

loop_
_exptl_crystal_face_index_h
_exptl_crystal_face_index_k
_exptl_crystal_face_index_l
_exptl_crystal_face_perp_dist
3 10 -21 0.2040
11 26 -3 0.0789
10 22 5 0.0819
-11 -25 0 0.0783
-10 -27 1 0.0724
-7 -24 14 0.0903
-2 -11 20 0.0931
6 9 17 0.1061
2 33 0 0.0524
-17 -2 1 0.0455
-16 7 13 0.0882
15 6 5 0.0729
-9 -1 -15 0.1589
-9 25 -6 0.1144
16 -10 -11 0.1089
0 -15 -19 0.1700
11 -14 -18 0.1482
18 -5 -5 0.0809
11 -17 8 0.0684
6 -30 3 0.0747
3 -33 -3 0.0903
-2 -28 -11 0.1237
17 2 -11 0.1084
11 -27 -6 0.0866
13 -18 3 0.0625

loop_
_geom_angle_atom_site_label_1
_geom_angle_atom_site_label_2
_geom_angle_atom_site_label_3
_geom_angle
O2 U1 O1 176.06(8)
O2 U1 O5 88.94(8)
O1 U1 O5 94.01(8)
O2 U1 O3 87.40(7)
O1 U1 O3 94.28(7)
O5 U1 O3 105.96(6)
O2 U1 N3 90.15(8)
O1 U1 N3 88.82(8)
O5 U1 N3 63.81(6)
O3 U1 N3 169.54(6)
O2 U1 N1 88.96(7)
O1 U1 N1 88.64(7)
O5 U1 N1 168.76(6)
O3 U1 N1 62.91(6)
N3 U1 N1 127.24(6)
O2 U1 N2 88.58(7)
O1 U1 N2 87.56(7)
O5 U1 N2 127.39(6)
O3 U1 N2 126.39(6)
N3 U1 N2 63.65(6)
N1 U1 N2 63.59(6)
C1 O3 U1 124.54(15)
C14 O5 U1 124.78(16)
C2 N1 C6 120.1(2)
C2 N1 U1 118.44(15)
C6 N1 U1 121.22(17)
C8 N2 C7 109.71(19)
C8 N2 C15 110.5(2)
C7 N2 C15 111.0(2)
C8 N2 U1 109.78(14)
C7 N2 U1 106.63(14)
C15 N2 U1 109.17(13)
C9 N3 C13 119.4(2)
C9 N3 U1 122.49(17)
C13 N3 U1 117.65(16)
O4 C1 O3 127.1(2)
O4 C1 C2 118.0(2)
O3 C1 C2 114.8(2)
N1 C2 C3 121.8(2)
N1 C2 C1 114.9(2)
C3 C2 C1 123.2(2)
C2 C3 C4 118.7(3)
C2 C3 H3 120.7
C4 C3 H3 120.7
C5 C4 C3 119.1(2)
C5 C4 H4 120.4
C3 C4 H4 120.4
C4 C5 C6 119.2(2)
C4 C5 H5 120.4
C6 C5 H5 120.4
N1 C6 C5 121.0(2)
N1 C6 C7 115.1(2)
C5 C6 C7 123.8(2)
N2 C7 C6 110.87(19)
N2 C7 H7A 109.5
C6 C7 H7A 109.5
N2 C7 H7B 109.5
C6 C7 H7B 109.5
H7A C7 H7B 108.1
N2 C8 C9 111.6(2)
N2 C8 H8A 109.3
C9 C8 H8A 109.3
N2 C8 H8B 109.3
C9 C8 H8B 109.3
H8A C8 H8B 108.0
N3 C9 C10 121.9(3)
N3 C9 C8 115.0(2)
C10 C9 C8 122.8(2)
C9 C10 C11 118.5(3)
C9 C10 H10 120.8
C11 C10 H10 120.8
C12 C11 C10 119.5(3)
C12 C11 H11 120.2
C10 C11 H11 120.2
C13 C12 C11 118.8(3)
C13 C12 H12 120.6
C11 C12 H12 120.6
N3 C13 C12 121.9(2)
N3 C13 C14 115.8(2)
C12 C13 C14 122.2(2)
O6 C14 O5 126.7(3)
O6 C14 C13 117.9(3)
O5 C14 C13 115.4(2)
N2 C15 C16 116.3(2)
N2 C15 H15A 108.2
C16 C15 H15A 108.2
N2 C15 H15B 108.2
C16 C15 H15B 108.2
H15A C15 H15B 107.4
C15 C16 H16A 109.5
C15 C16 H16B 109.5
H16A C16 H16B 109.5
C15 C16 H16C 109.5
H16A C16 H16C 109.5
H16B C16 H16C 109.5
O11 K1 O8 123.39(7)
O11 K1 O7 100.29(6)
O8 K1 O7 62.46(6)
O11 K1 O10 140.92(7)
O8 K1 O10 91.61(6)
O7 K1 O10 112.22(6)
O11 K1 O9 98.99(6)
O8 K1 O9 132.05(6)
O7 K1 O9 91.04(6)
O10 K1 O9 60.67(6)
O11 K1 O12 60.56(7)
O8 K1 O12 99.33(6)
O7 K1 O12 142.26(6)
O10 K1 O12 100.36(6)
O9 K1 O12 122.32(6)
O11 K1 N4 59.65(7)
O8 K1 N4 120.33(7)
O7 K1 N4 59.09(6)
O10 K1 N4 120.22(7)
O9 K1 N4 60.61(6)
O12 K1 N4 119.49(7)
O11 K1 N5 119.41(8)
O8 K1 N5 59.90(7)
O7 K1 N5 121.33(7)
O10 K1 N5 60.56(7)
O9 K1 N5 120.03(7)
O12 K1 N5 59.61(7)
N4 K1 N5 179.04(8)
C19 O7 C18 110.9(2)
C19 O7 K1 112.61(16)
C18 O7 K1 117.77(17)
C20 O8 C21 110.5(3)
C20 O8 K1 108.43(15)
C21 O8 K1 120.65(18)
C25 O9 C24 110.1(2)
C25 O9 K1 113.05(16)
C24 O9 K1 119.12(15)
C27 O10 C26 110.5(2)
C27 O10 K1 114.92(17)
C26 O10 K1 116.28(15)
C31 O11 C30 111.4(3)
C31 O11 K1 117.6(2)
C30 O11 K1 121.14(18)
C33 O12 C32 111.0(3)
C33 O12 K1 116.9(2)
C32 O12 K1 108.23(19)
C29 N4 C17 109.4(2)
C29 N4 C23 110.0(2)
C17 N4 C23 110.7(3)
C29 N4 K1 108.90(19)
C17 N4 K1 110.86(16)
C23 N4 K1 107.01(16)
C28 N5 C22 110.8(3)
C28 N5 C34 110.5(3)
C22 N5 C34 110.5(3)
C28 N5 K1 108.13(18)
C22 N5 K1 107.61(19)
C34 N5 K1 109.2(2)
N4 C17 C18 112.1(3)
N4 C17 H17A 109.2
C18 C17 H17A 109.2
N4 C17 H17B 109.2
C18 C17 H17B 109.2
H17A C17 H17B 107.9
O7 C18 C17 108.3(2)
O7 C18 H18A 110.0
C17 C18 H18A 110.0
O7 C18 H18B 110.0
C17 C18 H18B 110.0
H18A C18 H18B 108.4
O7 C19 C20 109.9(2)
O7 C19 H19A 109.7
C20 C19 H19A 109.7
O7 C19 H19B 109.7
C20 C19 H19B 109.7
H19A C19 H19B 108.2
O8 C20 C19 109.0(3)
O8 C20 H20A 109.9
C19 C20 H20A 109.9
O8 C20 H20B 109.9
C19 C20 H20B 109.9
H20A C20 H20B 108.3
O8 C21 C22 109.8(3)
O8 C21 H21A 109.7
C22 C21 H21A 109.7
O8 C21 H21B 109.7
C22 C21 H21B 109.7
H21A C21 H21B 108.2
N5 C22 C21 113.5(3)
N5 C22 H22A 108.9
C21 C22 H22A 108.9
N5 C22 H22B 108.9
C21 C22 H22B 108.9
H22A C22 H22B 107.7
N4 C23 C24 114.3(2)
N4 C23 H23A 108.7
C24 C23 H23A 108.7
N4 C23 H23B 108.7
C24 C23 H23B 108.7
H23A C23 H23B 107.6
O9 C24 C23 109.7(2)
O9 C24 H24A 109.7
C23 C24 H24A 109.7
O9 C24 H24B 109.7
C23 C24 H24B 109.7
H24A C24 H24B 108.2
O9 C25 C26 110.4(2)
O9 C25 H25A 109.6
C26 C25 H25A 109.6
O9 C25 H25B 109.6
C26 C25 H25B 109.6
H25A C25 H25B 108.1
O10 C26 C25 109.7(2)
O10 C26 H26A 109.7
C25 C26 H26A 109.7
O10 C26 H26B 109.7
C25 C26 H26B 109.7
H26A C26 H26B 108.2
O10 C27 C28 109.2(3)
O10 C27 H27A 109.8
C28 C27 H27A 109.8
O10 C27 H27B 109.8
C28 C27 H27B 109.8
H27A C27 H27B 108.3
N5 C28 C27 113.4(3)
N5 C28 H28A 108.9
C27 C28 H28A 108.9
N5 C28 H28B 108.9
C27 C28 H28B 108.9
H28A C28 H28B 107.7
N4 C29 C30 114.4(3)
N4 C29 H29A 108.6
C30 C29 H29A 108.6
N4 C29 H29B 108.6
C30 C29 H29B 108.6
H29A C29 H29B 107.6
O11 C30 C29 108.8(3)
O11 C30 H30A 109.9
C29 C30 H30A 109.9
O11 C30 H30B 109.9
C29 C30 H30B 109.9
H30A C30 H30B 108.3
O11 C31 C32 110.1(3)
O11 C31 H31A 109.6
C32 C31 H31A 109.6
O11 C31 H31B 109.6
C32 C31 H31B 109.6
H31A C31 H31B 108.1
O12 C32 C31 110.2(3)
O12 C32 H32A 109.6
C31 C32 H32A 109.6
O12 C32 H32B 109.6
C31 C32 H32B 109.6
H32A C32 H32B 108.1
O12 C33 C34 109.5(3)
O12 C33 H33A 109.8
C34 C33 H33A 109.8
O12 C33 H33B 109.8
C34 C33 H33B 109.8
H33A C33 H33B 108.2
N5 C34 C33 113.9(3)
N5 C34 H34A 108.8
C33 C34 H34A 108.8
N5 C34 H34B 108.8
C33 C34 H34B 108.8
H34A C34 H34B 107.7

loop_
_geom_bond_atom_site_label_1
_geom_bond_atom_site_label_2
_geom_bond_distance
U1 O2 1.8373(18)
U1 O1 1.8471(17)
U1 O5 2.4533(18)
U1 O3 2.4589(18)
U1 N3 2.574(2)
U1 N1 2.575(2)
U1 N2 2.6962(19)
O3 C1 1.274(3)
O4 C1 1.232(3)
O5 C14 1.273(3)
O6 C14 1.234(3)
N1 C2 1.340(3)
N1 C6 1.345(3)
N2 C8 1.480(3)
N2 C7 1.489(3)
N2 C15 1.493(3)
N3 C9 1.345(3)
N3 C13 1.347(3)
C1 C2 1.528(3)
C2 C3 1.385(3)
C3 C4 1.397(4)
C3 H3 0.9500
C4 C5 1.384(4)
C4 H4 0.9500
C5 C6 1.394(4)
C5 H5 0.9500
C6 C7 1.497(4)
C7 H7A 0.9900
C7 H7B 0.9900
C8 C9 1.506(4)
C8 H8A 0.9900
C8 H8B 0.9900
C9 C10 1.387(4)
C10 C11 1.394(4)
C10 H10 0.9500
C11 C12 1.387(4)
C11 H11 0.9500
C12 C13 1.383(4)
C12 H12 0.9500
C13 C14 1.525(4)
C15 C16 1.524(4)
C15 H15A 0.9900
C15 H15B 0.9900
C16 H16A 0.9800
C16 H16B 0.9800
C16 H16C 0.9800
K1 O11 2.771(2)
K1 O8 2.789(2)
K1 O7 2.794(2)
K1 O10 2.8081(19)
K1 O9 2.8169(19)
K1 O12 2.896(2)
K1 N4 3.044(2)
K1 N5 3.053(3)
O7 C19 1.420(3)
O7 C18 1.423(3)
O8 C20 1.424(4)
O8 C21 1.427(4)
O9 C25 1.417(3)
O9 C24 1.432(3)
O10 C27 1.427(4)
O10 C26 1.432(4)
O11 C31 1.409(4)
O11 C30 1.432(4)
O12 C33 1.414(4)
O12 C32 1.433(4)
N4 C29 1.463(4)
N4 C17 1.474(4)
N4 C23 1.476(4)
N5 C28 1.462(4)
N5 C22 1.469(4)
N5 C34 1.474(5)
C17 C18 1.508(4)
C17 H17A 0.9900
C17 H17B 0.9900
C18 H18A 0.9900
C18 H18B 0.9900
C19 C20 1.494(4)
C19 H19A 0.9900
C19 H19B 0.9900
C20 H20A 0.9900
C20 H20B 0.9900
C21 C22 1.496(5)
C21 H21A 0.9900
C21 H21B 0.9900
C22 H22A 0.9900
C22 H22B 0.9900
C23 C24 1.504(4)
C23 H23A 0.9900
C23 H23B 0.9900
C24 H24A 0.9900
C24 H24B 0.9900
C25 C26 1.501(4)
C25 H25A 0.9900
C25 H25B 0.9900
C26 H26A 0.9900
C26 H26B 0.9900
C27 C28 1.506(5)
C27 H27A 0.9900
C27 H27B 0.9900
C28 H28A 0.9900
C28 H28B 0.9900
C29 C30 1.495(5)
C29 H29A 0.9900
C29 H29B 0.9900
C30 H30A 0.9900
C30 H30B 0.9900
C31 C32 1.478(5)
C31 H31A 0.9900
C31 H31B 0.9900
C32 H32A 0.9900
C32 H32B 0.9900
C33 C34 1.506(6)
C33 H33A 0.9900
C33 H33B 0.9900
C34 H34A 0.9900
C34 H34B 0.9900

loop_
_geom_torsion_atom_site_label_1
_geom_torsion_atom_site_label_2
_geom_torsion_atom_site_label_3
_geom_torsion_atom_site_label_4
_geom_torsion
U1 O3 C1 O4 161.5(2)
U1 O3 C1 C2 -20.6(3)
C6 N1 C2 C3 2.7(3)
U1 N1 C2 C3 -171.82(17)
C6 N1 C2 C1 -173.2(2)
U1 N1 C2 C1 12.4(3)
O4 C1 C2 N1 -177.8(2)
O3 C1 C2 N1 4.0(3)
O4 C1 C2 C3 6.4(4)
O3 C1 C2 C3 -171.7(2)
N1 C2 C3 C4 -2.6(4)
C1 C2 C3 C4 172.9(2)
C2 C3 C4 C5 0.6(4)
C3 C4 C5 C6 1.3(4)
C2 N1 C6 C5 -0.7(4)
U1 N1 C6 C5 173.67(18)
C2 N1 C6 C7 175.6(2)
U1 N1 C6 C7 -10.0(3)
C4 C5 C6 N1 -1.3(4)
C4 C5 C6 C7 -177.3(2)
C8 N2 C7 C6 -171.2(2)
C15 N2 C7 C6 66.4(3)
U1 N2 C7 C6 -52.4(2)
N1 C6 C7 N2 44.0(3)
C5 C6 C7 N2 -139.8(2)
C7 N2 C8 C9 163.0(2)
C15 N2 C8 C9 -74.3(3)
U1 N2 C8 C9 46.1(2)
C13 N3 C9 C10 1.2(4)
U1 N3 C9 C10 -170.9(2)
C13 N3 C9 C8 -173.3(2)
U1 N3 C9 C8 14.6(3)
N2 C8 C9 N3 -41.7(3)
N2 C8 C9 C10 143.8(3)
N3 C9 C10 C11 -0.6(4)
C8 C9 C10 C11 173.5(3)
C9 C10 C11 C12 -0.4(4)
C10 C11 C12 C13 0.9(4)
C9 N3 C13 C12 -0.8(4)
U1 N3 C13 C12 171.73(18)
C9 N3 C13 C14 177.0(2)
U1 N3 C13 C14 -10.4(3)
C11 C12 C13 N3 -0.2(4)
C11 C12 C13 C14 -177.9(2)
U1 O5 C14 O6 -167.2(2)
U1 O5 C14 C13 14.8(3)
N3 C13 C14 O6 -180.0(2)
C12 C13 C14 O6 -2.1(4)
N3 C13 C14 O5 -1.8(3)
C12 C13 C14 O5 176.0(2)
C8 N2 C15 C16 -67.7(3)
C7 N2 C15 C16 54.3(3)
U1 N2 C15 C16 171.5(2)
C29 N4 C17 C18 -82.2(3)
C23 N4 C17 C18 156.5(2)
K1 N4 C17 C18 37.9(3)
C19 O7 C18 C17 -170.2(3)
K1 O7 C18 C17 58.0(3)
N4 C17 C18 O7 -63.5(3)
C18 O7 C19 C20 -177.1(3)
K1 O7 C19 C20 -42.7(3)
C21 O8 C20 C19 167.4(2)
K1 O8 C20 C19 -58.3(2)
O7 C19 C20 O8 70.9(3)
C20 O8 C21 C22 172.5(3)
K1 O8 C21 C22 44.6(4)
C28 N5 C22 C21 -70.8(4)
C34 N5 C22 C21 166.4(3)
K1 N5 C22 C21 47.3(4)
O8 C21 C22 N5 -63.0(4)
C29 N4 C23 C24 166.1(3)
C17 N4 C23 C24 -72.9(3)
K1 N4 C23 C24 47.9(3)
C25 O9 C24 C23 177.8(2)
K1 O9 C24 C23 44.9(3)
N4 C23 C24 O9 -64.4(3)
C24 O9 C25 C26 171.8(2)
K1 O9 C25 C26 -52.3(3)
C27 O10 C26 C25 -174.2(3)
K1 O10 C26 C25 -40.8(3)
O9 C25 C26 O10 62.6(3)
C26 O10 C27 C28 -168.7(3)
K1 O10 C27 C28 57.3(3)
C22 N5 C28 C27 158.2(3)
C34 N5 C28 C27 -78.9(4)
K1 N5 C28 C27 40.5(3)
O10 C27 C28 N5 -67.7(4)
C17 N4 C29 C30 164.4(3)
C23 N4 C29 C30 -73.9(3)
K1 N4 C29 C30 43.1(3)
C31 O11 C30 C29 -167.7(3)
K1 O11 C30 C29 47.4(3)
N4 C29 C30 O11 -60.8(4)
C30 O11 C31 C32 173.1(3)
K1 O11 C31 C32 -40.6(3)
C33 O12 C32 C31 175.0(3)
K1 O12 C32 C31 -55.5(3)
O11 C31 C32 O12 66.5(4)
C32 O12 C33 C34 175.3(3)
K1 O12 C33 C34 50.6(3)
C28 N5 C34 C33 163.5(3)
C22 N5 C34 C33 -73.5(4)
K1 N5 C34 C33 44.7(3)
O12 C33 C34 N5 -65.9(4)
